data_4327827
loop_
_publ_author_name
'Tracey M. McLean'
'Janice L. Moody'
'Mark R. Waterland'
'Shane G. Telfer'

_publ_section_title
;
 Luminescent Rhenium(I)-Dipyrrinato Complexes
;
_journal_name_full 'Inorganic Chemistry'
_journal_page_first 446
_journal_page_last 455
_journal_paper_doi 10.1021/ic201877t
_journal_volume 51
_journal_year 2012
_chemical_formula_sum 'C32 H40 N2 O5 P Re'
_chemical_formula_weight 749.83
_chemical_name_systematic
;
 ?
;
_space_group_IT_number 14
_symmetry_cell_setting monoclinic
_symmetry_space_group_name_Hall '-P 2ybc'
_symmetry_space_group_name_H-M 'P 1 21/c 1'
_atom_sites_solution_hydrogens geom
_atom_sites_solution_primary direct
_atom_sites_solution_secondary difmap
_audit_creation_method SHELXL-97
_cell_angle_alpha 90.00
_cell_angle_beta 95.693(7)
_cell_angle_gamma 90.00
_cell_formula_units_Z 4
_cell_length_a 18.6016(13)
_cell_length_b 11.1012(6)
_cell_length_c 15.5656(10)
_cell_measurement_reflns_used 3500
_cell_measurement_temperature 123(2)
_cell_measurement_theta_max 66.6
_cell_measurement_theta_min 6.515
_cell_volume 3198.4(4)
_computing_cell_refinement 'FSProcess in Process-Auto (Rigaku, 1998)'
_computing_data_collection 'CrystalClear (Rigaku, 2005)'
_computing_data_reduction 'FSProcess in Process-Auto (Rigaku, 1998)'
_computing_structure_refinement 'SHELXL-97 (Sheldrick, 1997)'
_computing_structure_solution 'SHELXS97 (Sheldrick, 2008)'
_diffrn_ambient_temperature 123(2)
_diffrn_detector_area_resol_mean 10
_diffrn_measured_fraction_theta_full 0.998
_diffrn_measured_fraction_theta_max 0.998
_diffrn_measurement_device_type 'Rigaku Spider'
_diffrn_measurement_method \w-scans
_diffrn_radiation_monochromator 'Rigaku VariMax-HF Confocal Optical System'
_diffrn_radiation_source 'Rigaku MM007 rotating anode'
_diffrn_radiation_type CuK\a
_diffrn_radiation_wavelength 1.54178
_diffrn_reflns_av_R_equivalents 0.0801
_diffrn_reflns_av_sigmaI/netI 0.0949
_diffrn_reflns_limit_h_max 18
_diffrn_reflns_limit_h_min -21
_diffrn_reflns_limit_k_max 12
_diffrn_reflns_limit_k_min -12
_diffrn_reflns_limit_l_max 17
_diffrn_reflns_limit_l_min -15
_diffrn_reflns_number 22471
_diffrn_reflns_theta_full 63.02
_diffrn_reflns_theta_max 63.02
_diffrn_reflns_theta_min 6.65
_exptl_absorpt_coefficient_mu 8.235
_exptl_absorpt_correction_T_max 1.0
_exptl_absorpt_correction_T_min 0.60
_exptl_absorpt_correction_type multi-scan
_exptl_absorpt_process_details '(ABSCOR; Higashi, 1995)'
_exptl_crystal_colour orange
_exptl_crystal_density_diffrn 1.557
_exptl_crystal_description chip
_exptl_crystal_F_000 1504
_exptl_crystal_size_max 0.15
_exptl_crystal_size_mid 0.05
_exptl_crystal_size_min 0.01
_refine_diff_density_max 2.743
_refine_diff_density_min -3.417
_refine_diff_density_rms 0.223
_refine_ls_extinction_method none
_refine_ls_goodness_of_fit_ref 1.169
_refine_ls_hydrogen_treatment constr
_refine_ls_matrix_type full
_refine_ls_number_parameters 344
_refine_ls_number_reflns 5158
_refine_ls_number_restraints 15
_refine_ls_restrained_S_all 1.169
_refine_ls_R_factor_all 0.1087
_refine_ls_R_factor_gt 0.0818
_refine_ls_shift/su_max 0.000
_refine_ls_shift/su_mean 0.000
_refine_ls_structure_factor_coef Fsqd
_refine_ls_weighting_details 'calc w=1/[\s^2^(Fo^2^)+(0.1472P)^2^+0.0000P] where P=(Fo^2^+2Fc^2^)/3'
_refine_ls_weighting_scheme calc
_refine_ls_wR_factor_gt 0.2150
_refine_ls_wR_factor_ref 0.2700
_reflns_number_gt 3370
_reflns_number_total 5158
_reflns_threshold_expression >2sigma(I)
_cod_data_source_file ic201877t_si_002_07.cif
_cod_data_source_block 2F
_cod_original_cell_volume 3198.4(3)
_cod_database_code 4327827

loop_
_symmetry_equiv_pos_as_xyz
'x, y, z'
'-x, y+1/2, -z+1/2'
'-x, -y, -z'
'x, -y-1/2, z-1/2'

loop_
_atom_site_label
_atom_site_type_symbol
_atom_site_fract_x
_atom_site_fract_y
_atom_site_fract_z
_atom_site_U_iso_or_equiv
_atom_site_adp_type
_atom_site_occupancy
_atom_site_symmetry_multiplicity
_atom_site_calc_flag
_atom_site_refinement_flags
Re1 Re 0.22225(3) 0.47547(6) 0.16344(4) 0.0470(3) Uani 1 1 d .
P1 P 0.1975(2) 0.5017(3) 0.0049(3) 0.0535(10) Uani 1 1 d .
N1 N 0.3347(6) 0.5115(8) 0.1446(7) 0.042(3) Uani 1 1 d .
N2 N 0.2170(5) 0.6689(11) 0.1809(6) 0.048(3) Uani 1 1 d .
O101 O 0.2293(5) 0.2033(11) 0.1369(7) 0.076(3) Uani 1 1 d .
O102 O 0.0592(5) 0.4465(10) 0.1746(8) 0.081(4) Uani 1 1 d .
O103 O 0.2580(7) 0.4467(11) 0.3627(8) 0.088(4) Uani 1 1 d .
O1 O 0.5048(5) 1.2240(8) 0.0451(7) 0.064(2) Uani 1 1 d .
O2 O 0.5873(4) 1.1346(7) 0.1390(5) 0.048(2) Uani 1 1 d .
C101 C 0.2267(7) 0.3114(15) 0.1467(10) 0.064(4) Uani 1 1 d .
C102 C 0.1198(8) 0.4571(11) 0.1707(9) 0.049(3) Uani 1 1 d .
C103 C 0.2445(8) 0.4589(13) 0.2883(10) 0.055(4) Uani 1 1 d .
C1 C 0.3830(6) 0.4249(12) 0.1276(9) 0.052(3) Uani 1 1 d .
H1 H 0.3749 0.3409 0.1328 0.062 Uiso 1 1 calc R
C2 C 0.4464(7) 0.4755(11) 0.1012(9) 0.045(3) Uani 1 1 d .
H2 H 0.4880 0.4336 0.0863 0.054 Uiso 1 1 calc R
C3 C 0.4360(6) 0.5993(12) 0.1013(8) 0.047(3) Uani 1 1 d .
H3 H 0.4689 0.6582 0.0845 0.057 Uiso 1 1 calc R
C4 C 0.3676(5) 0.6223(10) 0.1310(7) 0.036(3) Uani 1 1 d .
C5 C 0.3373(5) 0.7346(10) 0.1424(6) 0.037(3) Uani 1 1 d .
C6 C 0.2680(6) 0.7602(11) 0.1678(7) 0.040(3) Uani 1 1 d .
C7 C 0.2372(7) 0.8747(14) 0.1865(8) 0.055(3) Uani 1 1 d .
H7 H 0.2596 0.9513 0.1834 0.066 Uiso 1 1 calc R
C8 C 0.1694(6) 0.8528(12) 0.2097(8) 0.051(3) Uani 1 1 d .
H8 H 0.1355 0.9109 0.2250 0.061 Uiso 1 1 calc R
C9 C 0.1597(6) 0.7259(12) 0.2063(7) 0.049(3) Uani 1 1 d .
H9 H 0.1172 0.6863 0.2206 0.059 Uiso 1 1 calc R
C10 C 0.3840(6) 0.8414(10) 0.1309(8) 0.041(3) Uani 1 1 d .
C11 C 0.4496(7) 0.8516(12) 0.1803(8) 0.054(4) Uani 1 1 d .
H11 H 0.4637 0.7910 0.2217 0.065 Uiso 1 1 calc R
C12 C 0.4972(7) 0.9523(10) 0.1704(8) 0.044(3) Uani 1 1 d .
H12 H 0.5416 0.9597 0.2059 0.053 Uiso 1 1 calc R
C13 C 0.4769(7) 1.0367(10) 0.1089(7) 0.039(3) Uani 1 1 d .
C14 C 0.4103(8) 1.0298(10) 0.0617(9) 0.053(4) Uani 1 1 d .
H14 H 0.3963 1.0920 0.0216 0.063 Uiso 1 1 calc R
C15 C 0.3631(6) 0.9355(11) 0.0706(7) 0.041(3) Uani 1 1 d .
H15 H 0.3175 0.9331 0.0372 0.049 Uiso 1 1 calc R
C16 C 0.5236(6) 1.1401(12) 0.0931(8) 0.043(3) Uani 1 1 d .
C17 C 0.6378(7) 1.2307(12) 0.1251(8) 0.057(4) Uani 1 1 d .
H17A H 0.6426 1.2384 0.0632 0.085 Uiso 1 1 calc R
H17B H 0.6851 1.2120 0.1558 0.085 Uiso 1 1 calc R
H17C H 0.6199 1.3067 0.1469 0.085 Uiso 1 1 calc R
C200 C 0.2756(7) 0.4747(13) -0.0565(10) 0.066(4) Uani 1 1 d D
H20A H 0.2657 0.5122 -0.1142 0.080 Uiso 1 1 calc R
H20B H 0.3182 0.5158 -0.0266 0.080 Uiso 1 1 calc R
C201 C 0.2942(8) 0.3452(15) -0.0684(11) 0.107(3) Uani 1 1 d D
H20C H 0.2553 0.3080 -0.1077 0.129 Uiso 1 1 calc R
H20D H 0.2947 0.3042 -0.0118 0.129 Uiso 1 1 calc R
C202 C 0.3694(7) 0.3197(14) -0.1060(9) 0.074(5) Uani 1 1 d D
H20E H 0.4090 0.3572 -0.0679 0.089 Uiso 1 1 calc R
H20F H 0.3782 0.2318 -0.1070 0.089 Uiso 1 1 calc R
C203 C 0.3695(7) 0.3706(14) -0.1977(9) 0.077(4) Uani 1 1 d D
H20G H 0.3372 0.3224 -0.2378 0.116 Uiso 1 1 calc R
H20H H 0.4186 0.3675 -0.2153 0.116 Uiso 1 1 calc R
H20I H 0.3527 0.4543 -0.1987 0.116 Uiso 1 1 calc R
C300 C 0.1283(6) 0.3969(13) -0.0420(7) 0.060(4) Uani 1 1 d D
H30A H 0.1455 0.3136 -0.0302 0.072 Uiso 1 1 calc R
H30B H 0.0840 0.4083 -0.0124 0.072 Uiso 1 1 calc R
C301 C 0.1088(9) 0.4102(16) -0.1371(9) 0.107(3) Uani 1 1 d D
H30C H 0.1536 0.4111 -0.1666 0.129 Uiso 1 1 calc R
H30D H 0.0840 0.4883 -0.1486 0.129 Uiso 1 1 calc R
C302 C 0.0574(9) 0.3035(15) -0.1761(9) 0.107(3) Uani 1 1 d D
H30E H 0.0833 0.2255 -0.1701 0.129 Uiso 1 1 calc R
H30F H 0.0137 0.2982 -0.1448 0.129 Uiso 1 1 calc R
C303 C 0.0360(9) 0.3321(16) -0.2730(9) 0.107(3) Uani 1 1 d D
H30G H 0.0104 0.4094 -0.2780 0.161 Uiso 1 1 calc R
H30H H 0.0044 0.2683 -0.2986 0.161 Uiso 1 1 calc R
H30I H 0.0796 0.3368 -0.3033 0.161 Uiso 1 1 calc R
C400 C 0.1744(8) 0.6502(14) -0.0326(10) 0.081(5) Uani 1 1 d D
H40A H 0.2115 0.7065 -0.0060 0.097 Uiso 1 1 calc R
H40B H 0.1772 0.6523 -0.0958 0.097 Uiso 1 1 calc R
C401 C 0.1017(8) 0.6968(12) -0.0151(9) 0.085(6) Uani 1 1 d D
H40C H 0.0926 0.6760 0.0447 0.102 Uiso 1 1 calc R
H40D H 0.0639 0.6576 -0.0549 0.102 Uiso 1 1 calc R
C402 C 0.0965(8) 0.8410(13) -0.0276(11) 0.107(3) Uani 1 1 d D
H40E H 0.1355 0.8809 0.0099 0.129 Uiso 1 1 calc R
H40F H 0.1022 0.8624 -0.0883 0.129 Uiso 1 1 calc R
C403 C 0.0217(8) 0.8841(17) -0.0034(10) 0.107(3) Uani 1 1 d D
H40G H -0.0155 0.8646 -0.0504 0.161 Uiso 1 1 calc R
H40H H 0.0228 0.9714 0.0060 0.161 Uiso 1 1 calc R
H40I H 0.0104 0.8434 0.0496 0.161 Uiso 1 1 calc R

loop_
_atom_site_aniso_label
_atom_site_aniso_U_11
_atom_site_aniso_U_22
_atom_site_aniso_U_33
_atom_site_aniso_U_23
_atom_site_aniso_U_13
_atom_site_aniso_U_12
Re1 0.0319(5) 0.0494(5) 0.0605(5) 0.0069(3) 0.0081(3) -0.0028(2)
P1 0.046(2) 0.054(2) 0.059(2) 0.0008(17) -0.0010(18) -0.0003(17)
N1 0.037(6) 0.039(6) 0.049(7) -0.012(4) -0.002(5) -0.003(5)
N2 0.024(6) 0.070(8) 0.050(6) -0.010(5) 0.009(5) -0.002(5)
O101 0.058(7) 0.082(9) 0.087(7) 0.018(7) 0.007(5) -0.008(6)
O102 0.024(5) 0.090(8) 0.129(10) 0.019(7) 0.018(6) 0.001(5)
O103 0.110(10) 0.090(9) 0.064(8) 0.020(6) 0.009(7) -0.020(7)
O1 0.068(6) 0.048(6) 0.080(7) 0.010(5) 0.021(5) 0.000(5)
O2 0.049(5) 0.051(5) 0.046(5) -0.002(4) 0.007(4) -0.017(4)
C101 0.059(10) 0.040(9) 0.094(12) 0.015(7) 0.010(8) 0.009(7)
C102 0.051(9) 0.046(8) 0.049(8) -0.003(6) 0.007(7) 0.007(6)
C103 0.037(8) 0.065(10) 0.063(10) 0.018(7) 0.002(7) -0.015(6)
C1 0.025(7) 0.031(7) 0.098(11) -0.010(7) -0.003(6) -0.003(6)
C2 0.019(6) 0.053(8) 0.063(9) -0.002(6) 0.004(6) 0.001(5)
C3 0.028(7) 0.056(8) 0.058(8) 0.000(6) 0.006(6) -0.001(6)
C4 0.018(6) 0.037(7) 0.053(7) 0.004(5) 0.005(5) -0.007(5)
C5 0.028(6) 0.048(7) 0.036(7) 0.023(5) 0.004(5) 0.005(5)
C6 0.037(7) 0.049(8) 0.034(7) 0.005(5) 0.001(5) 0.009(6)
C7 0.050(8) 0.063(9) 0.051(8) -0.017(7) 0.004(6) -0.006(7)
C8 0.029(7) 0.058(9) 0.066(9) -0.009(7) 0.010(6) 0.018(6)
C9 0.041(8) 0.070(10) 0.036(7) 0.007(6) 0.008(5) -0.003(7)
C10 0.031(7) 0.031(6) 0.059(8) 0.007(5) 0.005(5) -0.003(5)
C11 0.048(8) 0.062(9) 0.056(8) -0.006(7) 0.026(6) 0.001(7)
C12 0.030(7) 0.052(8) 0.049(8) 0.002(6) 0.000(5) 0.000(6)
C13 0.050(8) 0.050(8) 0.019(6) -0.002(5) 0.004(5) 0.000(6)
C14 0.065(10) 0.039(8) 0.057(9) -0.006(6) 0.022(8) -0.007(6)
C15 0.043(7) 0.048(7) 0.032(7) -0.007(5) 0.008(5) 0.000(6)
C16 0.031(7) 0.054(8) 0.045(8) -0.008(6) 0.005(5) -0.005(6)
C17 0.060(9) 0.053(8) 0.056(9) -0.015(7) 0.003(7) -0.027(7)
C200 0.034(8) 0.106(13) 0.057(10) -0.001(8) -0.002(7) -0.028(8)
C201 0.091(6) 0.128(7) 0.102(6) -0.022(5) 0.002(5) 0.032(5)
C202 0.047(9) 0.095(12) 0.079(11) 0.010(9) -0.007(7) -0.007(8)
C203 0.061(10) 0.078(11) 0.090(12) -0.003(9) -0.005(8) 0.000(9)
C300 0.036(8) 0.090(11) 0.053(9) -0.021(7) -0.007(6) 0.018(7)
C301 0.091(6) 0.128(7) 0.102(6) -0.022(5) 0.002(5) 0.032(5)
C302 0.091(6) 0.128(7) 0.102(6) -0.022(5) 0.002(5) 0.032(5)
C303 0.091(6) 0.128(7) 0.102(6) -0.022(5) 0.002(5) 0.032(5)
C400 0.086(12) 0.076(12) 0.078(12) -0.003(9) 0.002(9) 0.021(9)
C401 0.132(15) 0.076(12) 0.044(9) -0.032(8) -0.011(9) 0.028(11)
C402 0.091(6) 0.128(7) 0.102(6) -0.022(5) 0.002(5) 0.032(5)
C403 0.091(6) 0.128(7) 0.102(6) -0.022(5) 0.002(5) 0.032(5)

loop_
_atom_type_symbol
_atom_type_description
_atom_type_scat_dispersion_real
_atom_type_scat_dispersion_imag
_atom_type_scat_source
C C 0.0181 0.0091 'International Tables Vol C Tables 4.2.6.8 and 6.1.1.4'
H H 0.0000 0.0000 'International Tables Vol C Tables 4.2.6.8 and 6.1.1.4'
N N 0.0311 0.0180 'International Tables Vol C Tables 4.2.6.8 and 6.1.1.4'
O O 0.0492 0.0322 'International Tables Vol C Tables 4.2.6.8 and 6.1.1.4'
P P 0.2955 0.4335 'International Tables Vol C Tables 4.2.6.8 and 6.1.1.4'
Re Re -5.2083 5.8923 'International Tables Vol C Tables 4.2.6.8 and 6.1.1.4'

loop_
_geom_angle_atom_site_label_1
_geom_angle_atom_site_label_2
_geom_angle_atom_site_label_3
_geom_angle
C101 Re1 C102 87.9(6)
C101 Re1 C103 92.2(6)
C102 Re1 C103 92.6(6)
C101 Re1 N2 179.1(5)
C102 Re1 N2 92.3(4)
C103 Re1 N2 88.6(5)
C101 Re1 N1 96.1(5)
C102 Re1 N1 173.7(5)
C103 Re1 N1 92.3(5)
N2 Re1 N1 83.7(3)
C101 Re1 P1 89.0(5)
C102 Re1 P1 89.1(4)
C103 Re1 P1 178.0(4)
N2 Re1 P1 90.1(3)
N1 Re1 P1 86.0(3)
C400 P1 C300 108.6(7)
C400 P1 C200 99.0(7)
C300 P1 C200 104.5(6)
C400 P1 Re1 116.6(5)
C300 P1 Re1 112.0(5)
C200 P1 Re1 114.8(5)
C1 N1 C4 106.5(10)
C1 N1 Re1 123.9(8)
C4 N1 Re1 128.5(8)
C9 N2 C6 105.7(11)
C9 N2 Re1 123.7(9)
C6 N2 Re1 130.7(7)
C16 O2 C17 116.4(10)
O101 C101 Re1 179.0(14)
O102 C102 Re1 179.7(14)
O103 C103 Re1 178.8(14)
N1 C1 C2 111.4(11)
N1 C1 H1 124.3
C2 C1 H1 124.3
C3 C2 C1 105.9(10)
C3 C2 H2 127.1
C1 C2 H2 127.1
C2 C3 C4 108.0(11)
C2 C3 H3 126.0
C4 C3 H3 126.0
C5 C4 N1 125.5(10)
C5 C4 C3 126.3(10)
N1 C4 C3 108.1(10)
C4 C5 C6 127.6(10)
C4 C5 C10 116.8(9)
C6 C5 C10 115.6(11)
C5 C6 N2 122.6(11)
C5 C6 C7 128.9(12)
N2 C6 C7 108.5(10)
C8 C7 C6 107.0(12)
C8 C7 H7 126.5
C6 C7 H7 126.5
C7 C8 C9 106.6(11)
C7 C8 H8 126.7
C9 C8 H8 126.7
N2 C9 C8 112.2(11)
N2 C9 H9 123.9
C8 C9 H9 123.9
C11 C10 C15 118.2(11)
C11 C10 C5 119.4(11)
C15 C10 C5 122.3(10)
C10 C11 C12 121.4(12)
C10 C11 H11 119.3
C12 C11 H11 119.3
C13 C12 C11 118.4(12)
C13 C12 H12 120.8
C11 C12 H12 120.8
C12 C13 C14 120.5(12)
C12 C13 C16 121.6(12)
C14 C13 C16 117.9(11)
C13 C14 C15 122.3(13)
C13 C14 H14 118.8
C15 C14 H14 118.8
C14 C15 C10 119.0(12)
C14 C15 H15 120.5
C10 C15 H15 120.5
O1 C16 O2 123.5(11)
O1 C16 C13 123.9(11)
O2 C16 C13 112.6(11)
O2 C17 H17A 109.5
O2 C17 H17B 109.5
H17A C17 H17B 109.5
O2 C17 H17C 109.5
H17A C17 H17C 109.5
H17B C17 H17C 109.5
C201 C200 P1 115.2(10)
C201 C200 H20A 108.5
P1 C200 H20A 108.5
C201 C200 H20B 108.5
P1 C200 H20B 108.5
H20A C200 H20B 107.5
C200 C201 C202 116.0(12)
C200 C201 H20C 108.3
C202 C201 H20C 108.3
C200 C201 H20D 108.3
C202 C201 H20D 108.3
H20C C201 H20D 107.4
C203 C202 C201 111.0(10)
C203 C202 H20E 109.4
C201 C202 H20E 109.4
C203 C202 H20F 109.4
C201 C202 H20F 109.4
H20E C202 H20F 108.0
C202 C203 H20G 109.5
C202 C203 H20H 109.5
H20G C203 H20H 109.5
C202 C203 H20I 109.5
H20G C203 H20I 109.5
H20H C203 H20I 109.5
C301 C300 P1 115.0(11)
C301 C300 H30A 108.5
P1 C300 H30A 108.5
C301 C300 H30B 108.5
P1 C300 H30B 108.5
H30A C300 H30B 107.5
C300 C301 C302 112.2(12)
C300 C301 H30C 109.2
C302 C301 H30C 109.2
C300 C301 H30D 109.2
C302 C301 H30D 109.2
H30C C301 H30D 107.9
C303 C302 C301 107.6(12)
C303 C302 H30E 110.2
C301 C302 H30E 110.2
C303 C302 H30F 110.2
C301 C302 H30F 110.2
H30E C302 H30F 108.5
C302 C303 H30G 109.5
C302 C303 H30H 109.5
H30G C303 H30H 109.5
C302 C303 H30I 109.5
H30G C303 H30I 109.5
H30H C303 H30I 109.5
C401 C400 P1 116.8(11)
C401 C400 H40A 108.1
P1 C400 H40A 108.1
C401 C400 H40B 108.1
P1 C400 H40B 108.1
H40A C400 H40B 107.3
C400 C401 C402 111.4(12)
C400 C401 H40C 109.4
C402 C401 H40C 109.4
C400 C401 H40D 109.4
C402 C401 H40D 109.4
H40C C401 H40D 108.0
C403 C402 C401 108.7(12)
C403 C402 H40E 110.0
C401 C402 H40E 110.0
C403 C402 H40F 110.0
C401 C402 H40F 110.0
H40E C402 H40F 108.3
C402 C403 H40G 109.5
C402 C403 H40H 109.5
H40G C403 H40H 109.5
C402 C403 H40I 109.5
H40G C403 H40I 109.5
H40H C403 H40I 109.5

loop_
_geom_bond_atom_site_label_1
_geom_bond_atom_site_label_2
_geom_bond_distance
Re1 C101 1.843(16)
Re1 C102 1.930(15)
Re1 C103 1.955(16)
Re1 N2 2.168(12)
Re1 N1 2.178(11)
Re1 P1 2.482(4)
P1 C400 1.788(15)
P1 C300 1.833(13)
P1 C200 1.840(14)
N1 C1 1.360(15)
N1 C4 1.399(13)
N2 C9 1.334(14)
N2 C6 1.416(15)
O101 C101 1.211(18)
O102 C102 1.141(16)
O103 C103 1.169(17)
O1 C16 1.222(14)
O2 C16 1.323(13)
O2 C17 1.453(13)
C1 C2 1.405(16)
C1 H1 0.9500
C2 C3 1.387(16)
C2 H2 0.9500
C3 C4 1.419(14)
C3 H3 0.9500
C4 C5 1.387(15)
C5 C6 1.414(14)
C5 C10 1.491(14)
C6 C7 1.437(17)
C7 C8 1.367(15)
C7 H7 0.9500
C8 C9 1.420(17)
C8 H8 0.9500
C9 H9 0.9500
C10 C11 1.381(16)
C10 C15 1.433(15)
C11 C12 1.445(16)
C11 H11 0.9500
C12 C13 1.366(15)
C12 H12 0.9500
C13 C14 1.379(18)
C13 C16 1.475(16)
C14 C15 1.381(16)
C14 H14 0.9500
C15 H15 0.9500
C17 H17A 0.9800
C17 H17B 0.9800
C17 H17C 0.9800
C200 C201 1.494(13)
C200 H20A 0.9900
C200 H20B 0.9900
C201 C202 1.595(14)
C201 H20C 0.9900
C201 H20D 0.9900
C202 C203 1.536(13)
C202 H20E 0.9900
C202 H20F 0.9900
C203 H20G 0.9800
C203 H20H 0.9800
C203 H20I 0.9800
C300 C301 1.497(13)
C300 H30A 0.9900
C300 H30B 0.9900
C301 C302 1.604(14)
C301 H30C 0.9900
C301 H30D 0.9900
C302 C303 1.554(13)
C302 H30E 0.9900
C302 H30F 0.9900
C303 H30G 0.9800
C303 H30H 0.9800
C303 H30I 0.9800
C400 C401 1.499(13)
C400 H40A 0.9900
C400 H40B 0.9900
C401 C402 1.614(14)
C401 H40C 0.9900
C401 H40D 0.9900
C402 C403 1.553(13)
C402 H40E 0.9900
C402 H40F 0.9900
C403 H40G 0.9800
C403 H40H 0.9800
C403 H40I 0.9800
